data_4334679
loop_
_publ_author_name
'Christian Hering'
'Axel Schulz'
'Alexander Villinger'

_publ_contact_author_address
;
Universit\"at Rostock
Institut f\"ur Chemie
Abteilung f\"ur Anorganische Chemie
Albert-Einstein-Strasse 3a 
18059 Rostock
Bundesrepublik Deutschland
;
_publ_contact_author_email
;
axel.schulz@uni-rostock.de'
;
_publ_contact_author_fax '+49 (0)381/498-6382'
_publ_contact_author_name 'Axel Schulz'
_publ_contact_author_phone '+49 (0)381/498-6400'
_publ_section_title
;
 On the Synthesis and Reactivity of Highly Labile Pseudohalogen
 Phosphenium Ions
;
_journal_name_full 'Inorganic Chemistry'
_journal_page_first 5214
_journal_page_last 5225
_journal_paper_doi 10.1021/ic4001285
_journal_volume 52
_journal_year 2013
_chemical_formula_moiety 'C13 H28 Cl N3 P Si2 +, Cl4 Ga -'
_chemical_formula_sum 'C13 H28 Cl5 Ga N3 P Si2'
_chemical_formula_weight 560.50
_chemical_name_systematic
;
N,N-bis(trimethylsilyl)amino(4-dimethylaminopyridyl)chlorophosphenium 
tetrachlorogallate
;
_space_group_IT_number 14
_symmetry_cell_setting monoclinic
_symmetry_Int_Tables_number 14
_symmetry_space_group_name_Hall '-P 2ybc'
_symmetry_space_group_name_H-M 'P 1 21/c 1'
_atom_sites_solution_hydrogens geom
_atom_sites_solution_primary direct
_atom_sites_solution_secondary difmap
_audit_author_name 'Villinger, A.'
_audit_creation_method SHELXL-97
_cell_angle_alpha 90.00
_cell_angle_beta 108.271(2)
_cell_angle_gamma 90.00
_cell_formula_units_Z 4
_cell_length_a 14.6109(10)
_cell_length_b 9.8655(7)
_cell_length_c 18.3744(13)
_cell_measurement_reflns_used 8136
_cell_measurement_temperature 173(2)
_cell_measurement_theta_max 62.219
_cell_measurement_theta_min 4.672
_cell_volume 2515.0(3)
_computing_cell_refinement 'Bruker Apex V7.51A'
_computing_data_collection 'Bruker Apex V7.51A'
_computing_data_reduction 'Bruker SAINT'
_computing_molecular_graphics 'ORTEP-3v2.01 (Farrugia, 1997)'
_computing_publication_material SHELXL-97
_computing_structure_refinement 'SHELXL-97 (Sheldrick, 1997)'
_computing_structure_solution 'SHELXS-97 (Sheldrick, 1997)'
_diffrn_ambient_temperature 173(2)
_diffrn_measured_fraction_theta_full 1.000
_diffrn_measured_fraction_theta_max 1.000
_diffrn_measurement_device_type 'Bruker Apex Kappa II-CCD-diffractometer'
_diffrn_measurement_method 'phi and omega scans'
_diffrn_radiation_monochromator graphite
_diffrn_radiation_source 'sealed tube'
_diffrn_radiation_type MoK\a
_diffrn_radiation_wavelength 0.71073
_diffrn_reflns_av_R_equivalents 0.0307
_diffrn_reflns_av_sigmaI/netI 0.0323
_diffrn_reflns_limit_h_max 22
_diffrn_reflns_limit_h_min -21
_diffrn_reflns_limit_k_max 14
_diffrn_reflns_limit_k_min -13
_diffrn_reflns_limit_l_max 27
_diffrn_reflns_limit_l_min -27
_diffrn_reflns_number 34734
_diffrn_reflns_theta_full 32.50
_diffrn_reflns_theta_max 32.50
_diffrn_reflns_theta_min 2.33
_exptl_absorpt_coefficient_mu 1.789
_exptl_absorpt_correction_T_max 0.7390
_exptl_absorpt_correction_T_min 0.6250
_exptl_absorpt_correction_type multi-scan
_exptl_absorpt_process_details '(SADABS; Sheldrick, 2004)'
_exptl_crystal_colour colourless
_exptl_crystal_density_diffrn 1.480
_exptl_crystal_description block
_exptl_crystal_F_000 1144
_exptl_crystal_size_max 0.29
_exptl_crystal_size_mid 0.18
_exptl_crystal_size_min 0.18
_refine_diff_density_max 0.445
_refine_diff_density_min -0.426
_refine_diff_density_rms 0.064
_refine_ls_extinction_method none
_refine_ls_goodness_of_fit_ref 1.022
_refine_ls_hydrogen_treatment constr
_refine_ls_matrix_type full
_refine_ls_number_parameters 235
_refine_ls_number_reflns 9083
_refine_ls_number_restraints 0
_refine_ls_restrained_S_all 1.022
_refine_ls_R_factor_all 0.0569
_refine_ls_R_factor_gt 0.0324
_refine_ls_shift/su_max 0.001
_refine_ls_shift/su_mean 0.000
_refine_ls_structure_factor_coef Fsqd
_refine_ls_weighting_details 'calc w=1/[\s^2^(Fo^2^)+(0.0393P)^2^+0.1335P] where P=(Fo^2^+2Fc^2^)/3'
_refine_ls_weighting_scheme calc
_refine_ls_wR_factor_gt 0.0755
_refine_ls_wR_factor_ref 0.0813
_reflns_number_gt 6517
_reflns_number_total 9083
_reflns_threshold_expression >2\s(I)
_cod_data_source_file ic4001285_si_002_06.cif
_cod_data_source_block is_ch26_npcl_dmap_gacl4
_cod_original_sg_symbol_H-M 'P 21/c'
_cod_database_code 4334679

loop_
_symmetry_equiv_pos_as_xyz
'x, y, z'
'-x, y+1/2, -z+1/2'
'-x, -y, -z'
'x, -y-1/2, z-1/2'

loop_
_atom_site_label
_atom_site_type_symbol
_atom_site_fract_x
_atom_site_fract_y
_atom_site_fract_z
_atom_site_U_iso_or_equiv
_atom_site_adp_type
_atom_site_occupancy
_atom_site_symmetry_multiplicity
_atom_site_calc_flag
_atom_site_refinement_flags
P1 P 0.29792(3) 0.71121(4) -0.07801(2) 0.02704(8) Uani 1 1 d .
Cl1 Cl 0.38878(3) 0.87015(4) -0.02666(2) 0.03776(10) Uani 1 1 d .
N1 N 0.19482(8) 0.74119(13) -0.06266(7) 0.0240(2) Uani 1 1 d .
N2 N 0.35399(8) 0.58339(14) -0.00566(7) 0.0271(3) Uani 1 1 d .
N3 N 0.45781(9) 0.25385(15) 0.13708(8) 0.0327(3) Uani 1 1 d .
Si1 Si 0.17474(3) 0.79092(5) 0.02539(2) 0.02759(9) Uani 1 1 d .
Si2 Si 0.09317(3) 0.73140(4) -0.15014(2) 0.02543(9) Uani 1 1 d .
C1 C 0.15489(13) 0.97773(19) 0.02363(10) 0.0393(4) Uani 1 1 d .
H1A H 0.2024 1.0231 0.0044 0.059 Uiso 1 1 calc R
H1B H 0.1620 1.0098 0.0756 0.059 Uiso 1 1 calc R
H1C H 0.0898 0.9986 -0.0101 0.059 Uiso 1 1 calc R
C2 C 0.27893(12) 0.7507(2) 0.11126(9) 0.0381(4) Uani 1 1 d .
H2A H 0.2878 0.6522 0.1156 0.057 Uiso 1 1 calc R
H2B H 0.2666 0.7856 0.1572 0.057 Uiso 1 1 calc R
H2C H 0.3373 0.7930 0.1062 0.057 Uiso 1 1 calc R
C3 C 0.06962(13) 0.6939(2) 0.03470(10) 0.0443(5) Uani 1 1 d .
H3A H 0.0141 0.7075 -0.0113 0.066 Uiso 1 1 calc R
H3B H 0.0537 0.7259 0.0798 0.066 Uiso 1 1 calc R
H3C H 0.0857 0.5972 0.0405 0.066 Uiso 1 1 calc R
C4 C 0.04344(12) 0.55792(18) -0.15731(10) 0.0380(4) Uani 1 1 d .
H4A H 0.0913 0.4932 -0.1636 0.057 Uiso 1 1 calc R
H4B H -0.0151 0.5522 -0.2016 0.057 Uiso 1 1 calc R
H4C H 0.0278 0.5364 -0.1105 0.057 Uiso 1 1 calc R
C5 C 0.00267(11) 0.86262(17) -0.14892(9) 0.0324(3) Uani 1 1 d .
H5A H -0.0216 0.8460 -0.1057 0.049 Uiso 1 1 calc R
H5B H -0.0509 0.8587 -0.1970 0.049 Uiso 1 1 calc R
H5C H 0.0328 0.9524 -0.1435 0.049 Uiso 1 1 calc R
C6 C 0.13425(14) 0.7665(2) -0.23454(9) 0.0425(4) Uani 1 1 d .
H6A H 0.1703 0.8519 -0.2266 0.064 Uiso 1 1 calc R
H6B H 0.0781 0.7735 -0.2807 0.064 Uiso 1 1 calc R
H6C H 0.1759 0.6925 -0.2408 0.064 Uiso 1 1 calc R
C7 C 0.43782(10) 0.59156(17) 0.05325(9) 0.0311(3) Uani 1 1 d .
H7 H 0.4722 0.6748 0.0616 0.037 Uiso 1 1 calc R
C8 C 0.47447(11) 0.48577(17) 0.10060(9) 0.0312(3) Uani 1 1 d .
H8 H 0.5332 0.4968 0.1412 0.037 Uiso 1 1 calc R
C9 C 0.42612(10) 0.35848(16) 0.09033(9) 0.0278(3) Uani 1 1 d .
C10 C 0.34111(11) 0.35057(17) 0.02562(9) 0.0315(3) Uani 1 1 d .
H10 H 0.3070 0.2673 0.0137 0.038 Uiso 1 1 calc R
C11 C 0.30865(11) 0.46061(17) -0.01883(9) 0.0310(3) Uani 1 1 d .
H11 H 0.2516 0.4521 -0.0613 0.037 Uiso 1 1 calc R
C12 C 0.54375(12) 0.2607(2) 0.20435(10) 0.0405(4) Uani 1 1 d .
H12A H 0.5978 0.2965 0.1894 0.061 Uiso 1 1 calc R
H12B H 0.5598 0.1697 0.2260 0.061 Uiso 1 1 calc R
H12C H 0.5313 0.3205 0.2428 0.061 Uiso 1 1 calc R
C13 C 0.40542(14) 0.12543(19) 0.12419(12) 0.0447(4) Uani 1 1 d .
H13A H 0.3392 0.1408 0.1242 0.067 Uiso 1 1 calc R
H13B H 0.4375 0.0615 0.1651 0.067 Uiso 1 1 calc R
H13C H 0.4045 0.0878 0.0746 0.067 Uiso 1 1 calc R
Ga1 Ga 0.266893(12) 0.282887(18) 0.278508(10) 0.02965(5) Uani 1 1 d .
Cl2 Cl 0.41033(3) 0.35883(5) 0.33892(4) 0.05650(14) Uani 1 1 d .
Cl3 Cl 0.27584(3) 0.06343(4) 0.26721(3) 0.03873(10) Uani 1 1 d .
Cl4 Cl 0.21615(4) 0.37403(6) 0.16596(3) 0.05234(13) Uani 1 1 d .
Cl5 Cl 0.17100(3) 0.32318(6) 0.34549(3) 0.04693(12) Uani 1 1 d .

loop_
_atom_site_aniso_label
_atom_site_aniso_U_11
_atom_site_aniso_U_22
_atom_site_aniso_U_33
_atom_site_aniso_U_23
_atom_site_aniso_U_13
_atom_site_aniso_U_12
P1 0.02562(18) 0.0333(2) 0.02393(18) -0.00119(16) 0.01021(14) 0.00076(16)
Cl1 0.0342(2) 0.0350(2) 0.0448(2) 0.00195(18) 0.01343(17) -0.00787(16)
N1 0.0229(6) 0.0295(6) 0.0196(5) -0.0001(5) 0.0069(4) 0.0006(5)
N2 0.0219(6) 0.0292(7) 0.0283(6) -0.0031(5) 0.0050(5) 0.0007(5)
N3 0.0281(6) 0.0353(7) 0.0330(7) -0.0014(6) 0.0069(5) 0.0028(5)
Si1 0.02515(19) 0.0386(2) 0.01984(18) -0.00208(17) 0.00821(15) -0.00058(17)
Si2 0.02702(19) 0.0286(2) 0.01913(17) 0.00057(16) 0.00499(14) 0.00330(16)
C1 0.0374(9) 0.0438(10) 0.0355(9) -0.0112(8) 0.0098(7) 0.0044(8)
C2 0.0358(8) 0.0571(11) 0.0204(7) -0.0008(7) 0.0073(6) 0.0030(8)
C3 0.0390(9) 0.0661(13) 0.0313(8) 0.0056(9) 0.0160(7) -0.0102(9)
C4 0.0369(9) 0.0327(9) 0.0377(9) -0.0038(7) 0.0020(7) -0.0015(7)
C5 0.0277(7) 0.0355(9) 0.0309(8) 0.0019(7) 0.0047(6) 0.0057(6)
C6 0.0511(11) 0.0551(12) 0.0239(7) 0.0093(8) 0.0153(7) 0.0168(9)
C7 0.0228(7) 0.0324(8) 0.0351(8) -0.0066(7) 0.0048(6) -0.0028(6)
C8 0.0236(7) 0.0349(9) 0.0311(8) -0.0050(7) 0.0029(6) 0.0003(6)
C9 0.0231(7) 0.0314(8) 0.0280(7) -0.0052(6) 0.0069(5) 0.0031(6)
C10 0.0284(7) 0.0302(8) 0.0315(8) -0.0061(6) 0.0030(6) -0.0043(6)
C11 0.0248(7) 0.0353(9) 0.0286(7) -0.0059(6) 0.0021(6) -0.0019(6)
C12 0.0330(8) 0.0517(11) 0.0320(8) 0.0049(8) 0.0036(7) 0.0034(8)
C13 0.0420(10) 0.0337(9) 0.0536(11) 0.0039(8) 0.0082(8) 0.0008(8)
Ga1 0.02554(9) 0.02667(9) 0.03519(10) 0.00149(7) 0.00729(7) 0.00368(7)
Cl2 0.0315(2) 0.0434(3) 0.0835(4) -0.0115(3) 0.0022(2) -0.00447(19)
Cl3 0.0395(2) 0.02647(19) 0.0464(2) 0.00070(17) 0.00799(17) 0.00243(16)
Cl4 0.0566(3) 0.0558(3) 0.0487(3) 0.0233(2) 0.0223(2) 0.0166(2)
Cl5 0.0438(2) 0.0589(3) 0.0409(2) 0.0018(2) 0.01727(19) 0.0162(2)

loop_
_atom_type_symbol
_atom_type_description
_atom_type_scat_dispersion_real
_atom_type_scat_dispersion_imag
_atom_type_scat_source
C C 0.0033 0.0016 'International Tables Vol C Tables 4.2.6.8 and 6.1.1.4'
H H 0.0000 0.0000 'International Tables Vol C Tables 4.2.6.8 and 6.1.1.4'
N N 0.0061 0.0033 'International Tables Vol C Tables 4.2.6.8 and 6.1.1.4'
Si Si 0.0817 0.0704 'International Tables Vol C Tables 4.2.6.8 and 6.1.1.4'
P P 0.1023 0.0942 'International Tables Vol C Tables 4.2.6.8 and 6.1.1.4'
Cl Cl 0.1484 0.1585 'International Tables Vol C Tables 4.2.6.8 and 6.1.1.4'
Ga Ga 0.2307 1.6083 'International Tables Vol C Tables 4.2.6.8 and 6.1.1.4'

loop_
_geom_angle_atom_site_label_1
_geom_angle_atom_site_label_2
_geom_angle_atom_site_label_3
_geom_angle
N1 P1 N2 103.01(6)
N1 P1 Cl1 105.99(5)
N2 P1 Cl1 96.51(4)
P1 N1 Si1 128.27(7)
P1 N1 Si2 112.18(7)
Si1 N1 Si2 119.41(7)
C7 N2 C11 117.38(13)
C7 N2 P1 128.64(11)
C11 N2 P1 113.63(10)
C9 N3 C13 120.66(14)
C9 N3 C12 122.90(15)
C13 N3 C12 116.42(14)
N1 Si1 C2 112.55(7)
N1 Si1 C3 108.29(7)
C2 Si1 C3 106.95(8)
N1 Si1 C1 108.79(7)
C2 Si1 C1 107.90(8)
C3 Si1 C1 112.42(9)
N1 Si2 C4 107.84(7)
N1 Si2 C5 109.89(7)
C4 Si2 C5 112.41(8)
N1 Si2 C6 109.83(7)
C4 Si2 C6 109.57(9)
C5 Si2 C6 107.30(8)
Si1 C1 H1A 109.5
Si1 C1 H1B 109.5
H1A C1 H1B 109.5
Si1 C1 H1C 109.5
H1A C1 H1C 109.5
H1B C1 H1C 109.5
Si1 C2 H2A 109.5
Si1 C2 H2B 109.5
H2A C2 H2B 109.5
Si1 C2 H2C 109.5
H2A C2 H2C 109.5
H2B C2 H2C 109.5
Si1 C3 H3A 109.5
Si1 C3 H3B 109.5
H3A C3 H3B 109.5
Si1 C3 H3C 109.5
H3A C3 H3C 109.5
H3B C3 H3C 109.5
Si2 C4 H4A 109.5
Si2 C4 H4B 109.5
H4A C4 H4B 109.5
Si2 C4 H4C 109.5
H4A C4 H4C 109.5
H4B C4 H4C 109.5
Si2 C5 H5A 109.5
Si2 C5 H5B 109.5
H5A C5 H5B 109.5
Si2 C5 H5C 109.5
H5A C5 H5C 109.5
H5B C5 H5C 109.5
Si2 C6 H6A 109.5
Si2 C6 H6B 109.5
H6A C6 H6B 109.5
Si2 C6 H6C 109.5
H6A C6 H6C 109.5
H6B C6 H6C 109.5
C8 C7 N2 122.75(15)
C8 C7 H7 118.6
N2 C7 H7 118.6
C7 C8 C9 120.91(14)
C7 C8 H8 119.5
C9 C8 H8 119.5
N3 C9 C8 122.76(14)
N3 C9 C10 122.12(15)
C8 C9 C10 115.13(14)
C11 C10 C9 120.55(15)
C11 C10 H10 119.7
C9 C10 H10 119.7
C10 C11 N2 123.12(13)
C10 C11 H11 118.4
N2 C11 H11 118.4
N3 C12 H12A 109.5
N3 C12 H12B 109.5
H12A C12 H12B 109.5
N3 C12 H12C 109.5
H12A C12 H12C 109.5
H12B C12 H12C 109.5
N3 C13 H13A 109.5
N3 C13 H13B 109.5
H13A C13 H13B 109.5
N3 C13 H13C 109.5
H13A C13 H13C 109.5
H13B C13 H13C 109.5
Cl4 Ga1 Cl5 112.16(2)
Cl4 Ga1 Cl2 109.37(2)
Cl5 Ga1 Cl2 109.72(2)
Cl4 Ga1 Cl3 109.54(2)
Cl5 Ga1 Cl3 107.69(2)
Cl2 Ga1 Cl3 108.269(19)

loop_
_geom_bond_atom_site_label_1
_geom_bond_atom_site_label_2
_geom_bond_distance
P1 N1 1.6439(12)
P1 N2 1.8291(13)
P1 Cl1 2.0799(6)
N1 Si1 1.8005(12)
N1 Si2 1.8171(12)
N2 C7 1.3590(18)
N2 C11 1.365(2)
N3 C9 1.330(2)
N3 C13 1.461(2)
N3 C12 1.461(2)
Si1 C2 1.8598(16)
Si1 C3 1.8627(18)
Si1 C1 1.8644(19)
Si2 C4 1.8479(18)
Si2 C5 1.8556(16)
Si2 C6 1.8624(17)
C1 H1A 0.9800
C1 H1B 0.9800
C1 H1C 0.9800
C2 H2A 0.9800
C2 H2B 0.9800
C2 H2C 0.9800
C3 H3A 0.9800
C3 H3B 0.9800
C3 H3C 0.9800
C4 H4A 0.9800
C4 H4B 0.9800
C4 H4C 0.9800
C5 H5A 0.9800
C5 H5B 0.9800
C5 H5C 0.9800
C6 H6A 0.9800
C6 H6B 0.9800
C6 H6C 0.9800
C7 C8 1.357(2)
C7 H7 0.9500
C8 C9 1.424(2)
C8 H8 0.9500
C9 C10 1.427(2)
C10 C11 1.352(2)
C10 H10 0.9500
C11 H11 0.9500
C12 H12A 0.9800
C12 H12B 0.9800
C12 H12C 0.9800
C13 H13A 0.9800
C13 H13B 0.9800
C13 H13C 0.9800
Ga1 Cl4 2.1618(5)
Ga1 Cl5 2.1719(5)
Ga1 Cl2 2.1742(5)
Ga1 Cl3 2.1828(5)

loop_
_geom_torsion_atom_site_label_1
_geom_torsion_atom_site_label_2
_geom_torsion_atom_site_label_3
_geom_torsion_atom_site_label_4
_geom_torsion
N2 P1 N1 Si1 54.65(11)
Cl1 P1 N1 Si1 -46.14(10)
N2 P1 N1 Si2 -129.75(7)
Cl1 P1 N1 Si2 129.46(6)
N1 P1 N2 C7 -118.03(14)
Cl1 P1 N2 C7 -9.92(14)
N1 P1 N2 C11 68.99(12)
Cl1 P1 N2 C11 177.10(10)
P1 N1 Si1 C2 -20.13(13)
Si2 N1 Si1 C2 164.55(9)
P1 N1 Si1 C3 -138.14(11)
Si2 N1 Si1 C3 46.54(11)
P1 N1 Si1 C1 99.40(11)
Si2 N1 Si1 C1 -75.92(10)
P1 N1 Si2 C4 94.33(9)
Si1 N1 Si2 C4 -89.64(10)
P1 N1 Si2 C5 -142.83(8)
Si1 N1 Si2 C5 33.20(10)
P1 N1 Si2 C6 -25.02(11)
Si1 N1 Si2 C6 151.01(9)
C11 N2 C7 C8 -3.3(2)
P1 N2 C7 C8 -176.05(12)
N2 C7 C8 C9 0.4(2)
C13 N3 C9 C8 179.83(16)
C12 N3 C9 C8 1.6(2)
C13 N3 C9 C10 -0.7(2)
C12 N3 C9 C10 -178.93(15)
C7 C8 C9 N3 -177.54(15)
C7 C8 C9 C10 2.9(2)
N3 C9 C10 C11 177.15(15)
C8 C9 C10 C11 -3.3(2)
C9 C10 C11 N2 0.5(3)
C7 N2 C11 C10 2.9(2)
P1 N2 C11 C10 176.71(13)
